data_7009900
loop_
_publ_author_name
'da Silva, Ana C.'
'Piotrowski, Holger'
'Mayer, Peter'
'Polborn, Kurt'
'Severin, Kay'

_publ_section_title
;
 Heterometallic bromo-bridged complexes with a Re(CO)3 fragment
;
_journal_issue 17
_journal_name_full 'Journal of the Chemical Society, Dalton Transactions'
_journal_page_first 2960
_journal_paper_doi 10.1039/b004262p
_journal_year 2000
_chemical_formula_moiety 'C20 H28 Br3 Ru2+   C6 Br3 O6 Re2-'
_chemical_formula_sum 'C26 H28 Br6 O6 Re2 Ru2'
_chemical_formula_weight 1490.48
_chemical_name_systematic
; 
 ? 
;
_space_group_IT_number 2
_symmetry_cell_setting anorthic
_symmetry_space_group_name_Hall '-P 1'
_symmetry_space_group_name_H-M 'P -1'
_atom_sites_solution_hydrogens geom
_atom_sites_solution_primary direct
_atom_sites_solution_secondary difmap
_audit_creation_method SHELXL
_cell_angle_alpha 77.44(2)
_cell_angle_beta 78.986(15)
_cell_angle_gamma 71.207(11)
_cell_formula_units_Z 2
_cell_length_a 9.6067(13)
_cell_length_b 12.8694(14)
_cell_length_c 16.152(4)
_cell_measurement_reflns_used 25
_cell_measurement_temperature 293(2)
_cell_measurement_theta_max 18
_cell_measurement_theta_min 9
_cell_volume 1829.3(6)
_computing_cell_refinement CAD4(Nonius,_1977)
_computing_data_collection CAD4(Nonius,_1977)
_computing_data_reduction process_MOLEN(Fair,_1990)
_computing_molecular_graphics ZORTEP(Zsolnai,_1994)
_computing_publication_material 'SHELXL-93 (Sheldrick, 1993)'
_computing_structure_refinement 'SHELXL-93 (Sheldrick, 1993)'
_computing_structure_solution 'SHELXS-86 (Sheldrick, 1990)'
_diffrn_ambient_temperature 293(2)
_diffrn_measurement_device Nonius_MACH3
_diffrn_measurement_method \o-2\T-scan
_diffrn_radiation_monochromator graphite
_diffrn_radiation_source 'fine-focus sealed tube'
_diffrn_radiation_type MoK\a
_diffrn_radiation_wavelength 0.71073
_diffrn_reflns_av_R_equivalents 0.0203
_diffrn_reflns_av_sigmaI/netI 0.0296
_diffrn_reflns_limit_h_max 10
_diffrn_reflns_limit_h_min -10
_diffrn_reflns_limit_k_max 14
_diffrn_reflns_limit_k_min -14
_diffrn_reflns_limit_l_max 18
_diffrn_reflns_limit_l_min 0
_diffrn_reflns_number 5940
_diffrn_reflns_theta_max 23.97
_diffrn_reflns_theta_min 2.26
_diffrn_standards_decay_% -3.8
_diffrn_standards_interval_time 7200
_diffrn_standards_number 3
_exptl_absorpt_coefficient_mu 13.993
_exptl_absorpt_correction_T_max 0.9989
_exptl_absorpt_correction_T_min 0.5335
_exptl_absorpt_correction_type empirical
_exptl_crystal_colour red
_exptl_crystal_density_diffrn 2.706
_exptl_crystal_description parallelepiped
_exptl_crystal_F_000 1360
_exptl_crystal_size_max 0.53
_exptl_crystal_size_mid 0.43
_exptl_crystal_size_min 0.27
_refine_diff_density_max 1.767
_refine_diff_density_min -1.586
_refine_diff_density_rms 0.191
_refine_ls_extinction_coef 0.0030(2)
_refine_ls_extinction_expression Fc^*^=kFc[1+0.001xFc^2^\l^3^/sin(2\q)]^-1/4^
_refine_ls_extinction_method SHELXL
_refine_ls_goodness_of_fit_all 1.131
_refine_ls_goodness_of_fit_obs 1.143
_refine_ls_hydrogen_treatment riding
_refine_ls_matrix_type full
_refine_ls_number_parameters 386
_refine_ls_number_reflns 5702
_refine_ls_number_restraints 0
_refine_ls_restrained_S_all 1.131
_refine_ls_restrained_S_obs 1.143
_refine_ls_R_factor_all 0.0540
_refine_ls_R_factor_obs 0.0409
_refine_ls_shift/esd_max 0.038
_refine_ls_shift/esd_mean 0.002
_refine_ls_structure_factor_coef Fsqd
_refine_ls_weighting_details 'w=1/[\s^2^(Fo^2^)+(0.0592P)^2^+10.8915P] where P=(Fo^2^+2Fc^2^)/3'
_refine_ls_weighting_scheme calc
_refine_ls_wR_factor_all 0.1133
_refine_ls_wR_factor_obs 0.1037
_reflns_number_observed 4736
_reflns_number_total 5702
_reflns_observed_criterion >2sigma(I)
_cod_data_source_file b004262p.txt
_cod_data_source_block severi22
_cod_depositor_comments
;
The following automatic conversions were performed:

'_refine_ls_weighting_scheme' value 'calc
w=1/[\s^2^(Fo^2^)+(0.0592P)^2^+10.8915P] where P=(Fo^2^+2Fc^2^)/3'
was changed to 'calc'. New tag '_refine_ls_weighting_details' was
created. The value of the new tag was set to
'w=1/[\s^2^(Fo^2^)+(0.0592P)^2^+10.8915P] where P=(Fo^2^+2Fc^2^)/3'.

Automatic conversion script
Id: cif_fix_values 3143 2015-03-26 13:38:13Z robertas 
;
_cod_original_cell_volume 1829.4(5)
_cod_original_sg_symbol_H-M P-1
_cod_database_code 7009900

loop_
_symmetry_equiv_pos_as_xyz
'x, y, z'
'-x, -y, -z'

loop_
_atom_site_aniso_label
_atom_site_aniso_U_11
_atom_site_aniso_U_22
_atom_site_aniso_U_33
_atom_site_aniso_U_23
_atom_site_aniso_U_13
_atom_site_aniso_U_12
Re1 0.0487(3) 0.0495(3) 0.0443(3) 0.0000(2) -0.0042(2) -0.0233(2)
Re2 0.0431(3) 0.0434(3) 0.0344(3) -0.0007(2) -0.0073(2) -0.0137(2)
Ru3 0.0463(5) 0.0264(4) 0.0283(4) -0.0011(3) -0.0041(3) -0.0131(3)
Ru4 0.0621(6) 0.0340(5) 0.0294(4) -0.0042(3) -0.0076(4) -0.0162(4)
Br5 0.0545(7) 0.0938(10) 0.0363(6) 0.0130(6) -0.0132(5) -0.0334(7)
Br6 0.0593(7) 0.0501(7) 0.0525(7) -0.0145(5) 0.0063(6) -0.0222(6)
Br7 0.0728(8) 0.0329(6) 0.0338(6) -0.0011(4) -0.0028(5) -0.0245(5)
Br8 0.0559(7) 0.0373(6) 0.0386(6) -0.0051(5) -0.0083(5) -0.0046(5)
Br9 0.0534(7) 0.0466(6) 0.0478(6) -0.0059(5) -0.0110(5) -0.0216(5)
Br10 0.0681(8) 0.0434(6) 0.0576(7) -0.0029(5) -0.0166(6) -0.0142(6)
O1 0.054(6) 0.082(8) 0.164(12) 0.035(8) -0.016(7) -0.022(6)
O2 0.113(8) 0.073(7) 0.054(6) 0.001(5) 0.010(6) -0.057(6)
O3 0.099(8) 0.116(9) 0.082(7) -0.032(7) -0.007(6) -0.062(7)
O4 0.079(7) 0.056(6) 0.123(9) 0.017(6) -0.003(6) -0.035(5)
O5 0.096(7) 0.058(5) 0.058(5) -0.001(4) -0.045(5) -0.021(5)
O6 0.068(6) 0.100(8) 0.061(6) -0.011(6) 0.003(5) -0.010(6)
C1 0.049(8) 0.069(9) 0.086(10) 0.010(8) -0.001(7) -0.028(7)
C2 0.065(8) 0.064(8) 0.056(8) -0.019(7) -0.002(6) -0.030(7)
C3 0.049(7) 0.077(9) 0.067(9) -0.011(7) -0.005(6) -0.031(7)
C4 0.047(7) 0.069(9) 0.070(9) -0.002(7) -0.016(6) -0.022(7)
C5 0.055(7) 0.040(6) 0.038(6) -0.008(5) -0.007(5) -0.009(5)
C6 0.044(7) 0.074(9) 0.046(7) -0.010(6) 0.000(6) -0.014(6)
C7 0.055(7) 0.034(6) 0.034(6) -0.009(4) -0.008(5) -0.013(5)
C8 0.066(8) 0.039(6) 0.038(6) -0.005(5) -0.007(5) -0.021(6)
C9 0.073(8) 0.037(6) 0.028(5) -0.006(5) 0.004(5) -0.012(6)
C10 0.053(7) 0.053(7) 0.026(5) -0.011(5) 0.008(5) -0.004(5)
C11 0.049(7) 0.058(7) 0.042(6) -0.001(5) -0.004(5) -0.020(6)
C12 0.065(7) 0.033(6) 0.030(5) 0.003(4) -0.012(5) -0.013(5)
C13 0.062(8) 0.056(8) 0.073(9) -0.020(7) -0.026(7) -0.010(6)
C14 0.093(11) 0.063(9) 0.069(9) -0.015(7) -0.044(8) -0.010(8)
C15 0.052(8) 0.110(13) 0.103(13) -0.012(10) -0.015(8) -0.025(9)
C16 0.064(8) 0.075(9) 0.047(7) -0.009(7) -0.003(6) 0.011(7)
C17 0.083(10) 0.086(10) 0.032(6) -0.008(6) -0.020(6) -0.027(8)
C18 0.151(17) 0.063(10) 0.046(8) -0.016(7) -0.021(9) -0.039(11)
C19 0.125(15) 0.054(9) 0.045(8) -0.018(7) -0.007(9) 0.002(9)
C20 0.089(11) 0.096(12) 0.038(7) -0.015(8) 0.020(7) -0.012(9)
C21 0.099(11) 0.060(8) 0.028(6) 0.000(6) 0.003(6) -0.034(8)
C22 0.093(11) 0.058(8) 0.033(6) 0.008(6) -0.017(6) -0.025(7)
C23 0.109(15) 0.160(20) 0.051(9) -0.026(11) -0.018(10) -0.011(14)
C24 0.139(18) 0.160(21) 0.095(14) -0.045(14) -0.024(13) -0.053(16)
C25 0.092(16) 0.331(46) 0.245(35) -0.214(35) -0.077(19) 0.057(22)
C26 0.057(11) 0.302(35) 0.068(12) 0.014(16) 0.023(9) 0.058(16)

loop_
_atom_site_label
_atom_site_type_symbol
_atom_site_fract_x
_atom_site_fract_y
_atom_site_fract_z
_atom_site_U_iso_or_equiv
_atom_site_thermal_displace_type
_atom_site_occupancy
_atom_site_calc_flag
_atom_site_refinement_flags
_atom_site_disorder_group
Re1 Re 0.88596(5) 0.60510(4) 0.22146(3) 0.0468(2) Uani 1 d . .
Re2 Re 1.22278(5) 0.66112(4) 0.19421(3) 0.0407(2) Uani 1 d . .
Ru3 Ru 0.51349(9) 0.21949(6) 0.41984(5) 0.0337(2) Uani 1 d . .
Ru4 Ru 0.59408(11) 0.16120(7) 0.21791(5) 0.0412(2) Uani 1 d . .
Br5 Br 1.03443(14) 0.69565(13) 0.08447(7) 0.0615(4) Uani 1 d . .
Br6 Br 0.97043(14) 0.73859(10) 0.29283(8) 0.0534(3) Uani 1 d . .
Br7 Br 0.58078(14) 0.33309(8) 0.27679(7) 0.0456(3) Uani 1 d . .
Br8 Br 0.71870(13) 0.06409(9) 0.35298(7) 0.0460(3) Uani 1 d . .
Br9 Br 0.36051(13) 0.16921(9) 0.32822(7) 0.0472(3) Uani 1 d . .
Br10 Br 1.15181(15) 0.47519(10) 0.24573(8) 0.0566(3) Uani 1 d . .
O1 O 0.5858(12) 0.7739(10) 0.2027(9) 0.108(5) Uani 1 d . .
O2 O 0.7518(12) 0.4851(8) 0.3845(6) 0.078(3) Uani 1 d . .
O3 O 0.8314(13) 0.4501(10) 0.1204(7) 0.089(3) Uani 1 d . .
O4 O 1.2906(12) 0.8827(8) 0.1286(8) 0.089(3) Uani 1 d . .
O5 O 1.4130(11) 0.6101(7) 0.3361(6) 0.068(3) Uani 1 d . .
O6 O 1.4962(11) 0.5492(10) 0.0809(6) 0.082(3) Uani 1 d . .
C1 C 0.7006(15) 0.7077(13) 0.2085(10) 0.070(4) Uani 1 d . .
C2 C 0.8010(15) 0.5301(11) 0.3234(9) 0.058(3) Uani 1 d . .
C3 C 0.8479(14) 0.5100(12) 0.1599(9) 0.062(3) Uani 1 d . .
C4 C 1.2620(14) 0.7992(12) 0.1532(9) 0.061(3) Uani 1 d . .
C5 C 1.3411(13) 0.6288(9) 0.2840(7) 0.045(3) Uani 1 d . .
C6 C 1.3930(14) 0.5928(11) 0.1232(8) 0.056(3) Uani 1 d . .
C7 C 0.6225(12) 0.1874(8) 0.5339(6) 0.040(2) Uani 1 d . .
C8 C 0.5882(14) 0.3011(9) 0.4985(7) 0.047(3) Uani 1 d . .
H8 H 0.6621(14) 0.3365(9) 0.4856(7) 0.056 Uiso 1 calc R .
C9 C 0.4410(14) 0.3625(9) 0.4821(7) 0.049(3) Uani 1 d . .
H9 H 0.4212(14) 0.4375(9) 0.4583(7) 0.058 Uiso 1 calc R .
C10 C 0.3257(13) 0.3145(10) 0.5004(6) 0.048(3) Uani 1 d . .
C11 C 0.3625(13) 0.1984(10) 0.5358(7) 0.050(3) Uani 1 d . .
H11 H 0.2885(13) 0.1632(10) 0.5486(7) 0.060 Uiso 1 calc R .
C12 C 0.5042(13) 0.1375(9) 0.5514(6) 0.043(3) Uani 1 d . .
H12 H 0.5238(13) 0.0620(9) 0.5739(6) 0.052 Uiso 1 calc R .
C13 C 0.7764(14) 0.1158(11) 0.5509(9) 0.061(3) Uani 1 d . .
H13 H 0.7939(14) 0.0453(11) 0.5311(9) 0.074 Uiso 1 calc R .
C14 C 0.7863(17) 0.0890(12) 0.6460(9) 0.073(4) Uani 1 d . .
H14A H 0.7703(100) 0.1565(15) 0.6673(14) 0.087 Uiso 1 calc R .
H14B H 0.8827(37) 0.0397(60) 0.6561(10) 0.087 Uiso 1 calc R .
H14C H 0.7120(66) 0.0538(67) 0.6749(11) 0.087 Uiso 1 calc R .
C15 C 0.8982(16) 0.1682(15) 0.5015(12) 0.088(5) Uani 1 d . .
H15A H 0.9939(16) 0.1175(38) 0.5114(54) 0.106 Uiso 1 calc R .
H15B H 0.8861(70) 0.2363(46) 0.5209(47) 0.106 Uiso 1 calc R .
H15C H 0.8903(73) 0.1834(80) 0.4414(13) 0.106 Uiso 1 calc R .
C16 C 0.1734(15) 0.3790(12) 0.4782(8) 0.070(4) Uani 1 d . .
H16A H 0.1034(20) 0.3807(65) 0.5294(11) 0.084 Uiso 1 calc R .
H16B H 0.1471(42) 0.3440(43) 0.4392(46) 0.084 Uiso 1 calc R .
H16C H 0.1722(29) 0.4537(24) 0.4519(52) 0.084 Uiso 1 calc R .
C17 C 0.4903(17) 0.1615(13) 0.1073(8) 0.065(4) Uani 1 d . .
C18 C 0.5698(24) 0.0514(13) 0.1415(9) 0.083(5) Uani 1 d . .
H18 H 0.5213(24) -0.0033(13) 0.1569(9) 0.099 Uiso 1 calc R .
C19 C 0.7138(22) 0.0242(13) 0.1523(9) 0.081(5) Uani 1 d . .
H19 H 0.7619(22) -0.0482(13) 0.1761(9) 0.097 Uiso 1 calc R .
C20 C 0.7944(18) 0.1055(15) 0.1274(8) 0.081(5) Uani 1 d . .
C21 C 0.7137(17) 0.2154(11) 0.0979(7) 0.062(4) Uani 1 d . .
H21 H 0.7609(17) 0.2708(11) 0.0851(7) 0.075 Uiso 1 calc R .
C22 C 0.5617(17) 0.2443(11) 0.0870(7) 0.061(4) Uani 1 d . .
H22 H 0.5105(17) 0.3174(11) 0.0667(7) 0.074 Uiso 1 calc R .
C23 C 0.3356(24) 0.1823(21) 0.0952(11) 0.112(7) Uani 1 d . .
H23 H 0.2904(24) 0.1405(21) 0.1453(11) 0.134 Uiso 1 calc R .
C24 C 0.3392(26) 0.1294(21) 0.0171(13) 0.124(7) Uani 1 d . .
H24A H 0.2404(32) 0.1315(107) 0.0120(54) 0.149 Uiso 1 calc R .
H24B H 0.4008(126) 0.0536(40) 0.0247(43) 0.149 Uiso 1 calc R .
H24C H 0.3786(145) 0.1705(72) -0.0339(17) 0.149 Uiso 1 calc R .
C25 C 0.2509(26) 0.2893(30) 0.0887(20) 0.218(20) Uani 1 d . .
H25A H 0.1588(119) 0.2963(48) 0.0700(161) 0.261 Uiso 1 calc R .
H25B H 0.3021(123) 0.3355(40) 0.0481(122) 0.261 Uiso 1 calc R .
H25C H 0.2314(240) 0.3124(71) 0.1435(40) 0.261 Uiso 1 calc R .
C26 C 0.9566(18) 0.0832(25) 0.1452(12) 0.181(15) Uani 1 d . .
H26A H 1.0245(23) 0.0635(173) 0.0952(48) 0.217 Uiso 1 calc R .
H26B H 0.9782(80) 0.0232(116) 0.1924(88) 0.217 Uiso 1 calc R .
H26C H 0.9669(64) 0.1491(58) 0.1588(129) 0.217 Uiso 1 calc R .

loop_
_atom_type_symbol
_atom_type_description
_atom_type_scat_dispersion_real
_atom_type_scat_dispersion_imag
_atom_type_scat_source
C C 0.0033 0.0016 'International Tables Vol C Tables 4.2.6.8 and 6.1.1.4'
H H 0.0000 0.0000 'International Tables Vol C Tables 4.2.6.8 and 6.1.1.4'
Re Re -1.0185 7.2310 'International Tables Vol C Tables 4.2.6.8 and 6.1.1.4'
Ru Ru -1.2594 0.8363 'International Tables Vol C Tables 4.2.6.8 and 6.1.1.4'
Br Br -0.2901 2.4595 'International Tables Vol C Tables 4.2.6.8 and 6.1.1.4'
O O 0.0106 0.0060 'International Tables Vol C Tables 4.2.6.8 and 6.1.1.4'

loop_
_geom_angle_atom_site_label_1
_geom_angle_atom_site_label_2
_geom_angle_atom_site_label_3
_geom_angle
_geom_angle_site_symmetry_1
_geom_angle_site_symmetry_3
_geom_angle_publ_flag
C1 Re1 C3 91.4(6) . . ?
C1 Re1 C2 89.5(6) . . ?
C3 Re1 C2 88.6(6) . . ?
C1 Re1 Br10 174.5(5) . . ?
C3 Re1 Br10 94.0(4) . . ?
C2 Re1 Br10 91.4(4) . . ?
C1 Re1 Br5 96.9(4) . . ?
C3 Re1 Br5 92.6(4) . . ?
C2 Re1 Br5 173.5(4) . . ?
Br10 Re1 Br5 82.13(5) . . ?
C1 Re1 Br6 92.7(5) . . ?
C3 Re1 Br6 172.5(4) . . ?
C2 Re1 Br6 97.7(4) . . ?
Br10 Re1 Br6 81.88(4) . . ?
Br5 Re1 Br6 80.69(4) . . ?
C4 Re2 C6 89.4(6) . . ?
C4 Re2 C5 91.4(5) . . ?
C6 Re2 C5 89.2(5) . . ?
C4 Re2 Br10 176.0(4) . . ?
C6 Re2 Br10 92.2(4) . . ?
C5 Re2 Br10 92.2(3) . . ?
C4 Re2 Br5 94.0(4) . . ?
C6 Re2 Br5 95.8(4) . . ?
C5 Re2 Br5 172.7(3) . . ?
Br10 Re2 Br5 82.20(5) . . ?
C4 Re2 Br6 96.5(4) . . ?
C6 Re2 Br6 173.3(4) . . ?
C5 Re2 Br6 93.7(3) . . ?
Br10 Re2 Br6 81.72(4) . . ?
Br5 Re2 Br6 80.84(4) . . ?
C9 Ru3 C8 38.7(5) . . ?
C9 Ru3 C12 80.5(4) . . ?
C8 Ru3 C12 68.3(4) . . ?
C9 Ru3 C11 67.7(5) . . ?
C8 Ru3 C11 80.6(5) . . ?
C12 Ru3 C11 37.1(4) . . ?
C9 Ru3 C7 69.0(4) . . ?
C8 Ru3 C7 37.7(4) . . ?
C12 Ru3 C7 38.5(4) . . ?
C11 Ru3 C7 68.5(4) . . ?
C9 Ru3 C10 37.4(5) . . ?
C8 Ru3 C10 69.1(5) . . ?
C12 Ru3 C10 68.6(4) . . ?
C11 Ru3 C10 38.4(4) . . ?
C7 Ru3 C10 82.2(4) . . ?
C9 Ru3 Br7 92.1(3) . . ?
C8 Ru3 Br7 96.9(3) . . ?
C12 Ru3 Br7 163.8(3) . . ?
C11 Ru3 Br7 150.7(3) . . ?
C7 Ru3 Br7 125.3(3) . . ?
C10 Ru3 Br7 113.5(3) . . ?
C9 Ru3 Br9 125.5(3) . . ?
C8 Ru3 Br9 164.1(3) . . ?
C12 Ru3 Br9 115.0(3) . . ?
C11 Ru3 Br9 93.4(3) . . ?
C7 Ru3 Br9 151.7(3) . . ?
C10 Ru3 Br9 97.1(3) . . ?
Br7 Ru3 Br9 81.06(4) . . ?
C9 Ru3 Br8 151.8(4) . . ?
C8 Ru3 Br8 114.7(3) . . ?
C12 Ru3 Br8 98.6(3) . . ?
C11 Ru3 Br8 126.6(3) . . ?
C7 Ru3 Br8 92.7(3) . . ?
C10 Ru3 Br8 164.9(3) . . ?
Br7 Ru3 Br8 81.08(4) . . ?
Br9 Ru3 Br8 80.70(5) . . ?
C19 Ru4 C18 36.6(6) . . ?
C19 Ru4 C21 68.7(6) . . ?
C18 Ru4 C21 80.2(6) . . ?
C19 Ru4 C22 81.0(6) . . ?
C18 Ru4 C22 68.0(5) . . ?
C21 Ru4 C22 38.3(5) . . ?
C19 Ru4 C20 38.7(7) . . ?
C18 Ru4 C20 67.7(7) . . ?
C21 Ru4 C20 37.6(5) . . ?
C22 Ru4 C20 68.5(6) . . ?
C19 Ru4 C17 67.6(6) . . ?
C18 Ru4 C17 38.0(6) . . ?
C21 Ru4 C17 67.7(6) . . ?
C22 Ru4 C17 37.1(5) . . ?
C20 Ru4 C17 80.3(6) . . ?
C19 Ru4 Br7 151.5(6) . . ?
C18 Ru4 Br7 163.6(5) . . ?
C21 Ru4 Br7 92.0(4) . . ?
C22 Ru4 Br7 96.9(4) . . ?
C20 Ru4 Br7 114.0(5) . . ?
C17 Ru4 Br7 125.6(4) . . ?
C19 Ru4 Br8 91.9(4) . . ?
C18 Ru4 Br8 115.3(4) . . ?
C21 Ru4 Br8 123.1(4) . . ?
C22 Ru4 Br8 161.4(4) . . ?
C20 Ru4 Br8 95.2(4) . . ?
C17 Ru4 Br8 152.6(4) . . ?
Br7 Ru4 Br8 81.08(4) . . ?
C19 Ru4 Br9 125.4(5) . . ?
C18 Ru4 Br9 99.7(5) . . ?
C21 Ru4 Br9 153.9(4) . . ?
C22 Ru4 Br9 117.3(4) . . ?
C20 Ru4 Br9 163.9(5) . . ?
C17 Ru4 Br9 96.0(4) . . ?
Br7 Ru4 Br9 80.95(5) . . ?
Br8 Ru4 Br9 80.85(5) . . ?
Re2 Br5 Re1 81.77(4) . . ?
Re1 Br6 Re2 81.38(4) . . ?
Ru3 Br7 Ru4 83.62(4) . . ?
Ru4 Br8 Ru3 82.55(4) . . ?
Ru4 Br9 Ru3 82.51(4) . . ?
Re1 Br10 Re2 83.00(4) . . ?
O1 C1 Re1 177.3(16) . . ?
O2 C2 Re1 179.3(13) . . ?
O3 C3 Re1 176.8(12) . . ?
O4 C4 Re2 177.9(11) . . ?
O5 C5 Re2 178.8(11) . . ?
O6 C6 Re2 178.6(12) . . ?
C8 C7 C12 117.1(10) . . ?
C8 C7 C13 123.7(11) . . ?
C12 C7 C13 119.2(10) . . ?
C8 C7 Ru3 69.8(6) . . ?
C12 C7 Ru3 69.6(6) . . ?
C13 C7 Ru3 129.6(8) . . ?
C7 C8 C9 120.4(11) . . ?
C7 C8 Ru3 72.4(6) . . ?
C9 C8 Ru3 70.2(7) . . ?
C10 C9 C8 122.5(10) . . ?
C10 C9 Ru3 73.3(7) . . ?
C8 C9 Ru3 71.1(6) . . ?
C9 C10 C11 116.5(11) . . ?
C9 C10 C16 121.6(12) . . ?
C11 C10 C16 121.7(12) . . ?
C9 C10 Ru3 69.3(6) . . ?
C11 C10 Ru3 69.7(6) . . ?
C16 C10 Ru3 128.1(8) . . ?
C12 C11 C10 121.9(11) . . ?
C12 C11 Ru3 71.2(7) . . ?
C10 C11 Ru3 72.0(6) . . ?
C11 C12 C7 121.6(10) . . ?
C11 C12 Ru3 71.7(6) . . ?
C7 C12 Ru3 72.0(6) . . ?
C7 C13 C14 110.4(11) . . ?
C7 C13 C15 112.7(11) . . ?
C14 C13 C15 111.2(12) . . ?
C22 C17 C18 119.1(14) . . ?
C22 C17 C23 123.1(16) . . ?
C18 C17 C23 117.8(17) . . ?
C22 C17 Ru4 70.6(7) . . ?
C18 C17 Ru4 69.2(8) . . ?
C23 C17 Ru4 132.5(11) . . ?
C19 C18 C17 121.7(16) . . ?
C19 C18 Ru4 71.2(9) . . ?
C17 C18 Ru4 72.8(8) . . ?
C18 C19 C20 121.1(15) . . ?
C18 C19 Ru4 72.3(9) . . ?
C20 C19 Ru4 72.8(8) . . ?
C21 C20 C19 117.1(15) . . ?
C21 C20 C26 118.2(19) . . ?
C19 C20 C26 124.0(18) . . ?
C21 C20 Ru4 69.4(8) . . ?
C19 C20 Ru4 68.5(8) . . ?
C26 C20 Ru4 124.8(11) . . ?
C20 C21 C22 121.8(14) . . ?
C20 C21 Ru4 73.0(7) . . ?
C22 C21 Ru4 71.9(7) . . ?
C17 C22 C21 119.1(13) . . ?
C17 C22 Ru4 72.3(7) . . ?
C21 C22 Ru4 69.8(7) . . ?
C25 C23 C17 115.9(23) . . ?
C25 C23 C24 112.7(19) . . ?
C17 C23 C24 106.7(16) . . ?

loop_
_geom_bond_atom_site_label_1
_geom_bond_atom_site_label_2
_geom_bond_distance
_geom_bond_site_symmetry_2
_geom_bond_publ_flag
Re1 C1 1.861(15) . ?
Re1 C3 1.891(15) . ?
Re1 C2 1.900(14) . ?
Re1 Br10 2.6112(14) . ?
Re1 Br5 2.6519(13) . ?
Re1 Br6 2.6561(13) . ?
Re2 C4 1.887(14) . ?
Re2 C6 1.886(13) . ?
Re2 C5 1.906(12) . ?
Re2 Br10 2.6175(14) . ?
Re2 Br5 2.6417(13) . ?
Re2 Br6 2.6582(13) . ?
Ru3 C9 2.143(11) . ?
Ru3 C8 2.155(11) . ?
Ru3 C12 2.157(10) . ?
Ru3 C11 2.163(11) . ?
Ru3 C7 2.189(10) . ?
Ru3 C10 2.194(10) . ?
Ru3 Br7 2.5423(14) . ?
Ru3 Br9 2.5747(14) . ?
Ru3 Br8 2.5763(14) . ?
Ru4 C19 2.144(14) . ?
Ru4 C18 2.157(14) . ?
Ru4 C21 2.154(12) . ?
Ru4 C22 2.182(11) . ?
Ru4 C20 2.201(13) . ?
Ru4 C17 2.205(12) . ?
Ru4 Br7 2.5496(14) . ?
Ru4 Br8 2.5696(15) . ?
Ru4 Br9 2.574(2) . ?
O1 C1 1.16(2) . ?
O2 C2 1.133(15) . ?
O3 C3 1.17(2) . ?
O4 C4 1.16(2) . ?
O5 C5 1.127(13) . ?
O6 C6 1.146(14) . ?
C7 C8 1.406(15) . ?
C7 C12 1.43(2) . ?
C7 C13 1.51(2) . ?
C8 C9 1.42(2) . ?
C9 C10 1.39(2) . ?
C10 C11 1.43(2) . ?
C10 C16 1.50(2) . ?
C11 C12 1.37(2) . ?
C13 C14 1.51(2) . ?
C13 C15 1.54(2) . ?
C17 C22 1.40(2) . ?
C17 C18 1.42(2) . ?
C17 C23 1.47(2) . ?
C18 C19 1.35(2) . ?
C19 C20 1.44(2) . ?
C20 C21 1.40(2) . ?
C20 C26 1.56(3) . ?
C21 C22 1.42(2) . ?
C23 C25 1.35(3) . ?
C23 C24 1.55(3) . ?

loop_
_geom_torsion_atom_site_label_1
_geom_torsion_atom_site_label_2
_geom_torsion_atom_site_label_3
_geom_torsion_atom_site_label_4
_geom_torsion
_geom_torsion_site_symmetry_1
_geom_torsion_site_symmetry_2
_geom_torsion_site_symmetry_3
_geom_torsion_site_symmetry_4
_geom_torsion_publ_flag
C4 Re2 Br5 Re1 -138.8(4) . . . . ?
C6 Re2 Br5 Re1 131.4(4) . . . . ?
C5 Re2 Br5 Re1 -1.0(26) . . . . ?
Br10 Re2 Br5 Re1 39.98(4) . . . . ?
Br6 Re2 Br5 Re1 -42.84(4) . . . . ?
C1 Re1 Br5 Re2 134.5(5) . . . . ?
C3 Re1 Br5 Re2 -133.8(4) . . . . ?
C2 Re1 Br5 Re2 -33.5(33) . . . . ?
Br10 Re1 Br5 Re2 -40.10(4) . . . . ?
Br6 Re1 Br5 Re2 42.90(4) . . . . ?
C1 Re1 Br6 Re2 -139.2(4) . . . . ?
C3 Re1 Br6 Re2 -16.2(33) . . . . ?
C2 Re1 Br6 Re2 131.0(4) . . . . ?
Br10 Re1 Br6 Re2 40.67(4) . . . . ?
Br5 Re1 Br6 Re2 -42.62(4) . . . . ?
C4 Re2 Br6 Re1 135.8(4) . . . . ?
C6 Re2 Br6 Re1 -17.0(32) . . . . ?
C5 Re2 Br6 Re1 -132.3(3) . . . . ?
Br10 Re2 Br6 Re1 -40.57(4) . . . . ?
Br5 Re2 Br6 Re1 42.81(4) . . . . ?
C9 Ru3 Br7 Ru4 -166.6(3) . . . . ?
C8 Ru3 Br7 Ru4 154.9(3) . . . . ?
C12 Ru3 Br7 Ru4 131.0(11) . . . . ?
C11 Ru3 Br7 Ru4 -121.9(7) . . . . ?
C7 Ru3 Br7 Ru4 127.8(3) . . . . ?
C10 Ru3 Br7 Ru4 -134.9(4) . . . . ?
Br9 Ru3 Br7 Ru4 -41.03(4) . . . . ?
Br8 Ru3 Br7 Ru4 40.86(4) . . . . ?
C19 Ru4 Br7 Ru3 -118.4(8) . . . . ?
C18 Ru4 Br7 Ru3 134.6(19) . . . . ?
C21 Ru4 Br7 Ru3 -164.2(4) . . . . ?
C22 Ru4 Br7 Ru3 157.7(4) . . . . ?
C20 Ru4 Br7 Ru3 -132.8(5) . . . . ?
C17 Ru4 Br7 Ru3 132.0(5) . . . . ?
Br8 Ru4 Br7 Ru3 -41.00(4) . . . . ?
Br9 Ru4 Br7 Ru3 41.07(4) . . . . ?
C19 Ru4 Br8 Ru3 -167.3(6) . . . . ?
C18 Ru4 Br8 Ru3 -138.2(6) . . . . ?
C21 Ru4 Br8 Ru3 127.0(4) . . . . ?
C22 Ru4 Br8 Ru3 125.7(11) . . . . ?
C20 Ru4 Br8 Ru3 154.0(5) . . . . ?
C17 Ru4 Br8 Ru3 -127.1(8) . . . . ?
Br7 Ru4 Br8 Ru3 40.45(4) . . . . ?
Br9 Ru4 Br8 Ru3 -41.73(4) . . . . ?
C9 Ru3 Br8 Ru4 -118.2(6) . . . . ?
C8 Ru3 Br8 Ru4 -134.2(3) . . . . ?
C12 Ru3 Br8 Ru4 155.8(3) . . . . ?
C11 Ru3 Br8 Ru4 129.0(4) . . . . ?
C7 Ru3 Br8 Ru4 -166.0(3) . . . . ?
C10 Ru3 Br8 Ru4 124.5(12) . . . . ?
Br7 Ru3 Br8 Ru4 -40.59(4) . . . . ?
Br9 Ru3 Br8 Ru4 41.73(4) . . . . ?
C19 Ru4 Br9 Ru3 127.6(6) . . . . ?
C18 Ru4 Br9 Ru3 156.1(5) . . . . ?
C21 Ru4 Br9 Ru3 -116.4(8) . . . . ?
C22 Ru4 Br9 Ru3 -133.7(4) . . . . ?
C20 Ru4 Br9 Ru3 118.7(16) . . . . ?
C17 Ru4 Br9 Ru3 -165.7(4) . . . . ?
Br7 Ru4 Br9 Ru3 -40.56(4) . . . . ?
Br8 Ru4 Br9 Ru3 41.77(4) . . . . ?
C9 Ru3 Br9 Ru4 126.9(4) . . . . ?
C8 Ru3 Br9 Ru4 124.6(11) . . . . ?
C12 Ru3 Br9 Ru4 -136.9(3) . . . . ?
C11 Ru3 Br9 Ru4 -168.2(3) . . . . ?
C7 Ru3 Br9 Ru4 -119.9(6) . . . . ?
C10 Ru3 Br9 Ru4 153.4(3) . . . . ?
Br7 Ru3 Br9 Ru4 40.69(4) . . . . ?
Br8 Ru3 Br9 Ru4 -41.66(4) . . . . ?
C1 Re1 Br10 Re2 -39.4(44) . . . . ?
C3 Re1 Br10 Re2 132.5(4) . . . . ?
C2 Re1 Br10 Re2 -138.8(4) . . . . ?
Br5 Re1 Br10 Re2 40.41(4) . . . . ?
Br6 Re1 Br10 Re2 -41.24(4) . . . . ?
C4 Re2 Br10 Re1 -23.0(64) . . . . ?
C6 Re2 Br10 Re1 -136.1(4) . . . . ?
C5 Re2 Br10 Re1 134.6(3) . . . . ?
Br5 Re2 Br10 Re1 -40.59(4) . . . . ?
Br6 Re2 Br10 Re1 41.22(4) . . . . ?
C3 Re1 C1 O1 168.2(271) . . . . ?
C2 Re1 C1 O1 79.6(271) . . . . ?
Br10 Re1 C1 O1 -19.9(309) . . . . ?
Br5 Re1 C1 O1 -99.0(271) . . . . ?
Br6 Re1 C1 O1 -18.1(271) . . . . ?
C1 Re1 C2 O2 -146.7(932) . . . . ?
C3 Re1 C2 O2 121.8(932) . . . . ?
Br10 Re1 C2 O2 27.9(932) . . . . ?
Br5 Re1 C2 O2 21.4(961) . . . . ?
Br6 Re1 C2 O2 -54.1(933) . . . . ?
C1 Re1 C3 O3 144.5(233) . . . . ?
C2 Re1 C3 O3 -126.1(233) . . . . ?
Br10 Re1 C3 O3 -34.8(233) . . . . ?
Br5 Re1 C3 O3 47.5(233) . . . . ?
Br6 Re1 C3 O3 21.4(260) . . . . ?
C6 Re2 C4 O4 -51.7(380) . . . . ?
C5 Re2 C4 O4 37.5(380) . . . . ?
Br10 Re2 C4 O4 -164.9(326) . . . . ?
Br5 Re2 C4 O4 -147.4(380) . . . . ?
Br6 Re2 C4 O4 131.3(380) . . . . ?
C4 Re2 C5 O5 -49.2(495) . . . . ?
C6 Re2 C5 O5 40.1(495) . . . . ?
Br10 Re2 C5 O5 132.3(495) . . . . ?
Br5 Re2 C5 O5 172.8(473) . . . . ?
Br6 Re2 C5 O5 -145.9(495) . . . . ?
C4 Re2 C6 O6 170.7(1000) . . . . ?
C5 Re2 C6 O6 79.3(472) . . . . ?
Br10 Re2 C6 O6 -12.9(472) . . . . ?
Br5 Re2 C6 O6 -95.3(472) . . . . ?
Br6 Re2 C6 O6 -36.2(495) . . . . ?
C9 Ru3 C7 C8 -29.5(7) . . . . ?
C8 Ru3 C7 C8 0.000(2) . . . . ?
C12 Ru3 C7 C8 -130.9(10) . . . . ?
C11 Ru3 C7 C8 -102.9(7) . . . . ?
C10 Ru3 C7 C8 -65.7(7) . . . . ?
Br7 Ru3 C7 C8 47.6(7) . . . . ?
Br9 Ru3 C7 C8 -156.2(6) . . . . ?
Br8 Ru3 C7 C8 128.6(6) . . . . ?
C9 Ru3 C7 C12 101.5(7) . . . . ?
C8 Ru3 C7 C12 130.9(10) . . . . ?
C12 Ru3 C7 C12 0.0 . . . . ?
C11 Ru3 C7 C12 28.1(6) . . . . ?
C10 Ru3 C7 C12 65.3(7) . . . . ?
Br7 Ru3 C7 C12 178.6(5) . . . . ?
Br9 Ru3 C7 C12 -25.2(10) . . . . ?
Br8 Ru3 C7 C12 -100.5(6) . . . . ?
C9 Ru3 C7 C13 -147.0(12) . . . . ?
C8 Ru3 C7 C13 -117.5(13) . . . . ?
C12 Ru3 C7 C13 111.5(12) . . . . ?
C11 Ru3 C7 C13 139.6(11) . . . . ?
C10 Ru3 C7 C13 176.8(11) . . . . ?
Br7 Ru3 C7 C13 -69.9(11) . . . . ?
Br9 Ru3 C7 C13 86.3(12) . . . . ?
Br8 Ru3 C7 C13 11.0(10) . . . . ?
C12 C7 C8 C9 0.6(15) . . . . ?
C13 C7 C8 C9 178.2(10) . . . . ?
Ru3 C7 C8 C9 53.3(9) . . . . ?
C12 C7 C8 Ru3 -52.7(8) . . . . ?
C13 C7 C8 Ru3 124.9(11) . . . . ?
Ru3 C7 C8 Ru3 0.000(1) . . . . ?
C9 Ru3 C8 C7 132.7(10) . . . . ?
C12 Ru3 C8 C7 30.4(6) . . . . ?
C11 Ru3 C8 C7 66.8(7) . . . . ?
C7 Ru3 C8 C7 0.000(2) . . . . ?
C10 Ru3 C8 C7 104.8(7) . . . . ?
Br7 Ru3 C8 C7 -142.6(6) . . . . ?
Br9 Ru3 C8 C7 135.6(9) . . . . ?
Br8 Ru3 C8 C7 -59.3(7) . . . . ?
C9 Ru3 C8 C9 0.000(3) . . . . ?
C12 Ru3 C8 C9 -102.3(7) . . . . ?
C11 Ru3 C8 C9 -65.9(7) . . . . ?
C7 Ru3 C8 C9 -132.7(10) . . . . ?
C10 Ru3 C8 C9 -27.9(6) . . . . ?
Br7 Ru3 C8 C9 84.7(6) . . . . ?
Br9 Ru3 C8 C9 2.9(15) . . . . ?
Br8 Ru3 C8 C9 168.0(5) . . . . ?
C7 C8 C9 C10 0.4(16) . . . . ?
Ru3 C8 C9 C10 54.7(9) . . . . ?
C7 C8 C9 Ru3 -54.3(9) . . . . ?
Ru3 C8 C9 Ru3 0.000(1) . . . . ?
C8 Ru3 C9 C10 -134.0(10) . . . . ?
C12 Ru3 C9 C10 -67.0(7) . . . . ?
C11 Ru3 C9 C10 -30.7(6) . . . . ?
C7 Ru3 C9 C10 -105.2(7) . . . . ?
C10 Ru3 C9 C10 0.0 . . . . ?
Br7 Ru3 C9 C10 127.5(6) . . . . ?
Br9 Ru3 C9 C10 47.0(7) . . . . ?
Br8 Ru3 C9 C10 -157.6(5) . . . . ?
C8 Ru3 C9 C8 0.000(2) . . . . ?
C12 Ru3 C9 C8 67.0(7) . . . . ?
C11 Ru3 C9 C8 103.3(7) . . . . ?
C7 Ru3 C9 C8 28.8(6) . . . . ?
C10 Ru3 C9 C8 134.0(10) . . . . ?
Br7 Ru3 C9 C8 -98.5(6) . . . . ?
Br9 Ru3 C9 C8 -179.0(5) . . . . ?
Br8 Ru3 C9 C8 -23.5(10) . . . . ?
C8 C9 C10 C11 -0.9(15) . . . . ?
Ru3 C9 C10 C11 52.9(9) . . . . ?
C8 C9 C10 C16 -176.6(11) . . . . ?
Ru3 C9 C10 C16 -122.9(10) . . . . ?
C8 C9 C10 Ru3 -53.8(9) . . . . ?
Ru3 C9 C10 Ru3 0.0 . . . . ?
C9 Ru3 C10 C9 0.0 . . . . ?
C8 Ru3 C10 C9 28.8(7) . . . . ?
C12 Ru3 C10 C9 102.8(7) . . . . ?
C11 Ru3 C10 C9 130.5(10) . . . . ?
C7 Ru3 C10 C9 65.4(7) . . . . ?
Br7 Ru3 C10 C9 -59.8(7) . . . . ?
Br9 Ru3 C10 C9 -143.1(6) . . . . ?
Br8 Ru3 C10 C9 136.3(11) . . . . ?
C9 Ru3 C10 C11 -130.5(10) . . . . ?
C8 Ru3 C10 C11 -101.7(7) . . . . ?
C12 Ru3 C10 C11 -27.7(7) . . . . ?
C11 Ru3 C10 C11 0.000(2) . . . . ?
C7 Ru3 C10 C11 -65.0(7) . . . . ?
Br7 Ru3 C10 C11 169.7(6) . . . . ?
Br9 Ru3 C10 C11 86.4(7) . . . . ?
Br8 Ru3 C10 C11 5.8(17) . . . . ?
C9 Ru3 C10 C16 114.6(14) . . . . ?
C8 Ru3 C10 C16 143.3(13) . . . . ?
C12 Ru3 C10 C16 -142.6(13) . . . . ?
C11 Ru3 C10 C16 -115.0(15) . . . . ?
C7 Ru3 C10 C16 180.0(13) . . . . ?
Br7 Ru3 C10 C16 54.8(13) . . . . ?
Br9 Ru3 C10 C16 -28.6(12) . . . . ?
Br8 Ru3 C10 C16 -109.2(14) . . . . ?
C9 C10 C11 C12 0.3(16) . . . . ?
C16 C10 C11 C12 176.1(11) . . . . ?
Ru3 C10 C11 C12 53.0(10) . . . . ?
C9 C10 C11 Ru3 -52.7(8) . . . . ?
C16 C10 C11 Ru3 123.0(10) . . . . ?
Ru3 C10 C11 Ru3 0.000(1) . . . . ?
C9 Ru3 C11 C12 -104.3(8) . . . . ?
C8 Ru3 C11 C12 -66.3(7) . . . . ?
C12 Ru3 C11 C12 0.000(2) . . . . ?
C7 Ru3 C11 C12 -29.0(7) . . . . ?
C10 Ru3 C11 C12 -134.2(11) . . . . ?
Br7 Ru3 C11 C12 -153.8(6) . . . . ?
Br9 Ru3 C11 C12 128.6(7) . . . . ?
Br8 Ru3 C11 C12 47.7(8) . . . . ?
C9 Ru3 C11 C10 29.9(7) . . . . ?
C8 Ru3 C11 C10 68.0(7) . . . . ?
C12 Ru3 C11 C10 134.2(11) . . . . ?
C7 Ru3 C11 C10 105.2(8) . . . . ?
C10 Ru3 C11 C10 0.000(2) . . . . ?
Br7 Ru3 C11 C10 -19.5(11) . . . . ?
Br9 Ru3 C11 C10 -97.2(7) . . . . ?
Br8 Ru3 C11 C10 -178.1(6) . . . . ?
C10 C11 C12 C7 0.7(17) . . . . ?
Ru3 C11 C12 C7 54.1(9) . . . . ?
C10 C11 C12 Ru3 -53.4(10) . . . . ?
Ru3 C11 C12 Ru3 0.000(1) . . . . ?
C8 C7 C12 C11 -1.2(16) . . . . ?
C13 C7 C12 C11 -178.8(11) . . . . ?
Ru3 C7 C12 C11 -54.0(10) . . . . ?
C8 C7 C12 Ru3 52.8(8) . . . . ?
C13 C7 C12 Ru3 -124.8(10) . . . . ?
Ru3 C7 C12 Ru3 0.0 . . . . ?
C9 Ru3 C12 C11 65.4(8) . . . . ?
C8 Ru3 C12 C11 103.6(8) . . . . ?
C11 Ru3 C12 C11 0.000(2) . . . . ?
C7 Ru3 C12 C11 133.4(10) . . . . ?
C10 Ru3 C12 C11 28.5(7) . . . . ?
Br7 Ru3 C12 C11 129.3(10) . . . . ?
Br9 Ru3 C12 C11 -59.4(7) . . . . ?
Br8 Ru3 C12 C11 -143.1(7) . . . . ?
C9 Ru3 C12 C7 -68.1(7) . . . . ?
C8 Ru3 C12 C7 -29.8(6) . . . . ?
C11 Ru3 C12 C7 -133.4(10) . . . . ?
C7 Ru3 C12 C7 0.0 . . . . ?
C10 Ru3 C12 C7 -104.9(7) . . . . ?
Br7 Ru3 C12 C7 -4.2(15) . . . . ?
Br9 Ru3 C12 C7 167.1(5) . . . . ?
Br8 Ru3 C12 C7 83.4(6) . . . . ?
C8 C7 C13 C14 107.5(13) . . . . ?
C12 C7 C13 C14 -75.0(13) . . . . ?
Ru3 C7 C13 C14 -161.7(9) . . . . ?
C8 C7 C13 C15 -17.5(17) . . . . ?
C12 C7 C13 C15 160.0(12) . . . . ?
Ru3 C7 C13 C15 73.3(14) . . . . ?
C19 Ru4 C17 C22 -105.3(10) . . . . ?
C18 Ru4 C17 C22 -133.3(14) . . . . ?
C21 Ru4 C17 C22 -30.1(8) . . . . ?
C22 Ru4 C17 C22 0.0 . . . . ?
C20 Ru4 C17 C22 -67.1(9) . . . . ?
Br7 Ru4 C17 C22 45.6(10) . . . . ?
Br8 Ru4 C17 C22 -149.6(8) . . . . ?
Br9 Ru4 C17 C22 128.7(8) . . . . ?
C19 Ru4 C17 C18 27.9(10) . . . . ?
C18 Ru4 C17 C18 0.0 . . . . ?
C21 Ru4 C17 C18 103.1(11) . . . . ?
C22 Ru4 C17 C18 133.3(14) . . . . ?
C20 Ru4 C17 C18 66.1(11) . . . . ?
Br7 Ru4 C17 C18 178.8(9) . . . . ?
Br8 Ru4 C17 C18 -16.4(15) . . . . ?
Br9 Ru4 C17 C18 -98.0(10) . . . . ?
C19 Ru4 C17 C23 137.1(20) . . . . ?
C18 Ru4 C17 C23 109.2(22) . . . . ?
C21 Ru4 C17 C23 -147.7(20) . . . . ?
C22 Ru4 C17 C23 -117.6(22) . . . . ?
C20 Ru4 C17 C23 175.3(19) . . . . ?
Br7 Ru4 C17 C23 -72.0(19) . . . . ?
Br8 Ru4 C17 C23 92.8(20) . . . . ?
Br9 Ru4 C17 C23 11.1(18) . . . . ?
C22 C17 C18 C19 -2.2(20) . . . . ?
C23 C17 C18 C19 178.0(14) . . . . ?
Ru4 C17 C18 C19 -54.0(12) . . . . ?
C22 C17 C18 Ru4 51.8(11) . . . . ?
C23 C17 C18 Ru4 -128.0(13) . . . . ?
Ru4 C17 C18 Ru4 0.000(1) . . . . ?
C19 Ru4 C18 C19 0.000(1) . . . . ?
C21 Ru4 C18 C19 67.3(10) . . . . ?
C22 Ru4 C18 C19 105.1(11) . . . . ?
C20 Ru4 C18 C19 30.3(10) . . . . ?
C17 Ru4 C18 C19 133.4(15) . . . . ?
Br7 Ru4 C18 C19 130.0(17) . . . . ?
Br8 Ru4 C18 C19 -54.9(11) . . . . ?
Br9 Ru4 C18 C19 -139.3(9) . . . . ?
C19 Ru4 C18 C17 -133.4(15) . . . . ?
C21 Ru4 C18 C17 -66.1(10) . . . . ?
C22 Ru4 C18 C17 -28.3(9) . . . . ?
C20 Ru4 C18 C17 -103.1(10) . . . . ?
C17 Ru4 C18 C17 0.000(1) . . . . ?
Br7 Ru4 C18 C17 -3.4(26) . . . . ?
Br8 Ru4 C18 C17 171.7(8) . . . . ?
Br9 Ru4 C18 C17 87.4(9) . . . . ?
C17 C18 C19 C20 -1.5(22) . . . . ?
Ru4 C18 C19 C20 -56.3(12) . . . . ?
C17 C18 C19 Ru4 54.8(12) . . . . ?
Ru4 C18 C19 Ru4 0.000(1) . . . . ?
C18 Ru4 C19 C18 0.000(1) . . . . ?
C21 Ru4 C19 C18 -102.7(10) . . . . ?
C22 Ru4 C19 C18 -65.0(10) . . . . ?
C20 Ru4 C19 C18 -131.8(14) . . . . ?
C17 Ru4 C19 C18 -29.0(9) . . . . ?
Br7 Ru4 C19 C18 -153.0(8) . . . . ?
Br8 Ru4 C19 C18 132.3(9) . . . . ?
Br9 Ru4 C19 C18 52.1(11) . . . . ?
C18 Ru4 C19 C20 131.8(14) . . . . ?
C21 Ru4 C19 C20 29.1(9) . . . . ?
C22 Ru4 C19 C20 66.7(9) . . . . ?
C20 Ru4 C19 C20 0.0 . . . . ?
C17 Ru4 C19 C20 102.8(10) . . . . ?
Br7 Ru4 C19 C20 -21.2(15) . . . . ?
Br8 Ru4 C19 C20 -95.9(9) . . . . ?
Br9 Ru4 C19 C20 -176.1(7) . . . . ?
C18 C19 C20 C21 4.7(20) . . . . ?
Ru4 C19 C20 C21 -51.3(11) . . . . ?
C18 C19 C20 C26 174.4(15) . . . . ?
Ru4 C19 C20 C26 118.4(15) . . . . ?
C18 C19 C20 Ru4 56.0(12) . . . . ?
Ru4 C19 C20 Ru4 0.0 . . . . ?
C19 Ru4 C20 C21 132.1(14) . . . . ?
C18 Ru4 C20 C21 103.4(10) . . . . ?
C21 Ru4 C20 C21 0.000(1) . . . . ?
C22 Ru4 C20 C21 29.3(9) . . . . ?
C17 Ru4 C20 C21 65.9(10) . . . . ?
Br7 Ru4 C20 C21 -58.8(10) . . . . ?
Br8 Ru4 C20 C21 -141.4(9) . . . . ?
Br9 Ru4 C20 C21 143.6(13) . . . . ?
C19 Ru4 C20 C19 0.0 . . . . ?
C18 Ru4 C20 C19 -28.7(9) . . . . ?
C21 Ru4 C20 C19 -132.1(14) . . . . ?
C22 Ru4 C20 C19 -102.8(10) . . . . ?
C17 Ru4 C20 C19 -66.1(10) . . . . ?
Br7 Ru4 C20 C19 169.1(8) . . . . ?
Br8 Ru4 C20 C19 86.6(9) . . . . ?
Br9 Ru4 C20 C19 11.6(22) . . . . ?
C19 Ru4 C20 C26 -117.2(22) . . . . ?
C18 Ru4 C20 C26 -145.9(20) . . . . ?
C21 Ru4 C20 C26 110.7(22) . . . . ?
C22 Ru4 C20 C26 140.0(20) . . . . ?
C17 Ru4 C20 C26 176.6(19) . . . . ?
Br7 Ru4 C20 C26 51.9(19) . . . . ?
Br8 Ru4 C20 C26 -30.7(18) . . . . ?
Br9 Ru4 C20 C26 -105.6(23) . . . . ?
C19 C20 C21 C22 -4.3(19) . . . . ?
C26 C20 C21 C22 -174.6(13) . . . . ?
Ru4 C20 C21 C22 -55.2(11) . . . . ?
C19 C20 C21 Ru4 50.9(11) . . . . ?
C26 C20 C21 Ru4 -119.4(13) . . . . ?
Ru4 C20 C21 Ru4 0.000(1) . . . . ?
C19 Ru4 C21 C20 -29.9(10) . . . . ?
C18 Ru4 C21 C20 -66.0(11) . . . . ?
C22 Ru4 C21 C20 -132.7(13) . . . . ?
C20 Ru4 C21 C20 0.000(1) . . . . ?
C17 Ru4 C21 C20 -103.5(11) . . . . ?
Br7 Ru4 C21 C20 128.6(10) . . . . ?
Br8 Ru4 C21 C20 47.9(11) . . . . ?
Br9 Ru4 C21 C20 -158.1(9) . . . . ?
C19 Ru4 C21 C22 102.8(10) . . . . ?
C18 Ru4 C21 C22 66.7(9) . . . . ?
C22 Ru4 C21 C22 0.0 . . . . ?
C20 Ru4 C21 C22 132.7(13) . . . . ?
C17 Ru4 C21 C22 29.3(8) . . . . ?
Br7 Ru4 C21 C22 -98.7(8) . . . . ?
Br8 Ru4 C21 C22 -179.3(6) . . . . ?
Br9 Ru4 C21 C22 -25.4(13) . . . . ?
C18 C17 C22 C21 2.6(18) . . . . ?
C23 C17 C22 C21 -177.6(13) . . . . ?
Ru4 C17 C22 C21 53.7(10) . . . . ?
C18 C17 C22 Ru4 -51.1(11) . . . . ?
C23 C17 C22 Ru4 128.7(14) . . . . ?
Ru4 C17 C22 Ru4 0.0 . . . . ?
C20 C21 C22 C17 0.8(18) . . . . ?
Ru4 C21 C22 C17 -54.9(10) . . . . ?
C20 C21 C22 Ru4 55.7(11) . . . . ?
Ru4 C21 C22 Ru4 0.0 . . . . ?
C19 Ru4 C22 C17 64.5(10) . . . . ?
C18 Ru4 C22 C17 28.9(10) . . . . ?
C21 Ru4 C22 C17 131.4(13) . . . . ?
C20 Ru4 C22 C17 102.6(10) . . . . ?
C17 Ru4 C22 C17 0.0 . . . . ?
Br7 Ru4 C22 C17 -144.2(8) . . . . ?
Br8 Ru4 C22 C17 133.2(11) . . . . ?
Br9 Ru4 C22 C17 -60.8(9) . . . . ?
C19 Ru4 C22 C21 -66.9(9) . . . . ?
C18 Ru4 C22 C21 -102.5(10) . . . . ?
C21 Ru4 C22 C21 0.0 . . . . ?
C20 Ru4 C22 C21 -28.8(9) . . . . ?
C17 Ru4 C22 C21 -131.4(13) . . . . ?
Br7 Ru4 C22 C21 84.4(8) . . . . ?
Br8 Ru4 C22 C21 1.8(17) . . . . ?
Br9 Ru4 C22 C21 167.7(7) . . . . ?
C22 C17 C23 C25 -19.7(26) . . . . ?
C18 C17 C23 C25 160.1(20) . . . . ?
Ru4 C17 C23 C25 73.6(26) . . . . ?
C22 C17 C23 C24 106.7(20) . . . . ?
C18 C17 C23 C24 -73.5(20) . . . . ?
Ru4 C17 C23 C24 -159.9(14) . . . . ?
